data_7150704
loop_
_publ_author_name
'King, Frank D.'
'Aliev, Abil E.'
'Caddick, Stephen'
'Copley, Royston C. B.'

_publ_section_title
;
 An investigation into the electrophilic cyclisation of
 N-acyl-pyrrolidinium ions: a facile synthesis of
 pyrrolo-tetrahydroisoquinolones and pyrrolo-benzazepinones
;
_journal_issue 17
_journal_name_full 'Organic &amp; Biomolecular Chemistry'
_journal_page_first 3561
_journal_page_last 3571
_journal_paper_doi 10.1039/b907400g
_journal_volume 7
_journal_year 2009
_chemical_absolute_configuration ad
_chemical_formula_moiety 'C24 H26 N2 O2'
_chemical_formula_sum 'C24 H26 N2 O2'
_chemical_formula_weight 374.47
_chemical_name_systematic
;
1-(Phenylacetyl)-4-[(2S)-1-(phenylacetyl)-2-pyrrolidinyl]-2,3-dihydro-1H-pyrrole
;
_space_group_IT_number 4
_symmetry_cell_setting monoclinic
_symmetry_space_group_name_Hall 'P 2yb'
_symmetry_space_group_name_H-M 'P 1 21 1'
_atom_sites_solution_hydrogens geom
_atom_sites_solution_primary direct
_audit_creation_method SHELXL-97
_cell_angle_alpha 90.00
_cell_angle_beta 96.1731(6)
_cell_angle_gamma 90.00
_cell_formula_units_Z 2
_cell_length_a 5.12520(10)
_cell_length_b 19.6810(2)
_cell_length_c 9.80400(10)
_cell_measurement_reflns_used 1778
_cell_measurement_temperature 150(2)
_cell_measurement_theta_max 72.84
_cell_measurement_theta_min 4.49
_cell_volume 983.19(2)
_computing_cell_refinement 'SMART V5.604 [NT] (Bruker, 2000)'
_computing_data_collection 'SMART V5.604 [NT] (Bruker, 2000)'
_computing_data_reduction 'SAINT+ V6.45A [NT] (Bruker, 2003)'
_computing_molecular_graphics 'SHELXTL V5.10 UNIX (Bruker, 1997)'
_computing_publication_material 'SHELXTL V6.10 UNIX (Bruker, 2001)'
_computing_structure_refinement 'SHELXTL V6.10 UNIX (Bruker, 2001)'
_computing_structure_solution 'SHELXTL V6.10 UNIX (Bruker, 2001)'
_diffrn_ambient_temperature 150(2)
_diffrn_measured_fraction_theta_full 0.957
_diffrn_measured_fraction_theta_max 0.957
_diffrn_measurement_device_type 'Bruker AXS SMART 6000'
_diffrn_measurement_method \w
_diffrn_radiation_collimation '0.8 mm double-pinhole'
_diffrn_radiation_monochromator 'graphite - parallel geometry'
_diffrn_radiation_source 'normal focus sealed tube'
_diffrn_radiation_type CuK\a
_diffrn_radiation_wavelength 1.54178
_diffrn_reflns_av_R_equivalents 0.0122
_diffrn_reflns_av_sigmaI/netI 0.0146
_diffrn_reflns_limit_h_max 5
_diffrn_reflns_limit_h_min -5
_diffrn_reflns_limit_k_max 23
_diffrn_reflns_limit_k_min -24
_diffrn_reflns_limit_l_max 12
_diffrn_reflns_limit_l_min -11
_diffrn_reflns_number 9563
_diffrn_reflns_theta_full 73.28
_diffrn_reflns_theta_max 73.28
_diffrn_reflns_theta_min 4.49
_exptl_absorpt_coefficient_mu 0.636
_exptl_absorpt_correction_T_max 0.9629
_exptl_absorpt_correction_T_min 0.8922
_exptl_absorpt_correction_type integration
_exptl_crystal_colour colourless
_exptl_crystal_density_diffrn 1.265
_exptl_crystal_density_method 'not measured'
_exptl_crystal_description block
_exptl_crystal_F_000 400
_exptl_crystal_size_max 0.24
_exptl_crystal_size_mid 0.12
_exptl_crystal_size_min 0.06
_refine_diff_density_max 0.172
_refine_diff_density_min -0.161
_refine_diff_density_rms 0.032
_refine_ls_abs_structure_details 'Flack H D (1983), Acta Cryst. A39, 876-881'
_refine_ls_abs_structure_Flack -0.05(17)
_refine_ls_extinction_method none
_refine_ls_goodness_of_fit_ref 1.060
_refine_ls_hydrogen_treatment constr
_refine_ls_matrix_type full
_refine_ls_number_parameters 254
_refine_ls_number_reflns 3747
_refine_ls_number_restraints 1
_refine_ls_restrained_S_all 1.060
_refine_ls_R_factor_all 0.0309
_refine_ls_R_factor_gt 0.0304
_refine_ls_shift/su_max 0.000
_refine_ls_shift/su_mean 0.000
_refine_ls_structure_factor_coef Fsqd
_refine_ls_weighting_details 'calc w=1/[\s^2^(Fo^2^)+(0.0554P)^2^+0.1087P] where P=(Fo^2^+2Fc^2^)/3'
_refine_ls_weighting_scheme calc
_refine_ls_wR_factor_gt 0.0813
_refine_ls_wR_factor_ref 0.0818
_reflns_number_gt 3692
_reflns_number_total 3747
_reflns_threshold_expression >2sigma(I)
_cod_data_source_file b907400g.txt
_cod_data_source_block x4486b1
_cod_original_sg_symbol_H-M 'P 21'
_cod_database_code 7150704
_computing_data_merging 'SHELXTL V6.10 UNIX (Bruker, 2001)'

loop_
_symmetry_equiv_pos_as_xyz
'x, y, z'
'-x, y+1/2, -z'

loop_
_atom_site_label
_atom_site_type_symbol
_atom_site_fract_x
_atom_site_fract_y
_atom_site_fract_z
_atom_site_U_iso_or_equiv
_atom_site_adp_type
_atom_site_occupancy
_atom_site_symmetry_multiplicity
_atom_site_calc_flag
_atom_site_refinement_flags
_atom_site_disorder_assembly
_atom_site_disorder_group
N1 N 0.4835(2) 0.42895(6) 0.37514(10) 0.0245(2) Uani 1 1 d . . .
C2 C 0.3230(3) 0.48278(7) 0.30337(13) 0.0292(3) Uani 1 1 d . . .
H2A H 0.2089 0.4639 0.2245 0.035 Uiso 1 1 calc R . .
H2B H 0.4356 0.5186 0.2698 0.035 Uiso 1 1 calc R . .
C3 C 0.1580(3) 0.51117(7) 0.41237(13) 0.0253(3) Uani 1 1 d . . .
H3A H 0.1851 0.5607 0.4242 0.030 Uiso 1 1 calc R . .
H3B H -0.0311 0.5022 0.3871 0.030 Uiso 1 1 calc R . .
C4 C 0.2588(2) 0.47314(6) 0.54131(13) 0.0222(2) Uani 1 1 d . . .
C5 C 0.4359(3) 0.42735(6) 0.51465(12) 0.0228(3) Uani 1 1 d . . .
H5A H 0.5204 0.3972 0.5810 0.027 Uiso 1 1 calc R . .
C6 C 0.6541(3) 0.39167(7) 0.30965(13) 0.0245(3) Uani 1 1 d . . .
O7 O 0.6814(2) 0.40284(5) 0.18891(10) 0.0341(2) Uani 1 1 d . . .
C8 C 0.8031(3) 0.33563(7) 0.39100(13) 0.0256(3) Uani 1 1 d . . .
H8A H 0.8756 0.3539 0.4813 0.031 Uiso 1 1 calc R . .
H8B H 0.9523 0.3210 0.3418 0.031 Uiso 1 1 calc R . .
C9 C 0.6325(3) 0.27430(6) 0.41320(13) 0.0240(3) Uani 1 1 d . . .
C10 C 0.4393(3) 0.25253(7) 0.31179(14) 0.0283(3) Uani 1 1 d . . .
H10A H 0.4123 0.2765 0.2274 0.034 Uiso 1 1 calc R . .
C11 C 0.2862(3) 0.19627(8) 0.33265(17) 0.0345(3) Uani 1 1 d . . .
H11A H 0.1537 0.1823 0.2631 0.041 Uiso 1 1 calc R . .
C12 C 0.3256(3) 0.16017(7) 0.45500(17) 0.0349(3) Uani 1 1 d . . .
H12A H 0.2211 0.1215 0.4694 0.042 Uiso 1 1 calc R . .
C13 C 0.5186(3) 0.18118(7) 0.55555(15) 0.0329(3) Uani 1 1 d . . .
H13A H 0.5477 0.1565 0.6391 0.040 Uiso 1 1 calc R . .
C14 C 0.6706(3) 0.23815(7) 0.53549(15) 0.0295(3) Uani 1 1 d . . .
H14A H 0.8011 0.2524 0.6058 0.035 Uiso 1 1 calc R . .
C15 C 0.1510(2) 0.48733(6) 0.67513(13) 0.0227(2) Uani 1 1 d . . .
H15A H -0.0451 0.4855 0.6614 0.027 Uiso 1 1 calc R . .
N16 N 0.2484(2) 0.43972(6) 0.78384(10) 0.0236(2) Uani 1 1 d . . .
C17 C 0.4603(3) 0.46922(7) 0.87958(14) 0.0307(3) Uani 1 1 d . . .
H17A H 0.6216 0.4413 0.8832 0.037 Uiso 1 1 calc R . .
H17B H 0.4061 0.4731 0.9732 0.037 Uiso 1 1 calc R . .
C18 C 0.5033(3) 0.53929(7) 0.81886(14) 0.0281(3) Uani 1 1 d . . .
H18A H 0.6447 0.5379 0.7576 0.034 Uiso 1 1 calc R . .
H18B H 0.5498 0.5731 0.8922 0.034 Uiso 1 1 calc R . .
C19 C 0.2396(3) 0.55641(7) 0.73837(14) 0.0268(3) Uani 1 1 d . . .
H19A H 0.2602 0.5906 0.6663 0.032 Uiso 1 1 calc R . .
H19B H 0.1131 0.5736 0.7997 0.032 Uiso 1 1 calc R . .
C20 C 0.1184(3) 0.38185(7) 0.80454(13) 0.0250(3) Uani 1 1 d . . .
O21 O -0.0754(2) 0.36409(5) 0.72847(10) 0.0327(2) Uani 1 1 d . . .
C22 C 0.2249(4) 0.34034(8) 0.92952(15) 0.0385(4) Uani 1 1 d . . .
H22A H 0.4172 0.3353 0.9299 0.046 Uiso 1 1 calc R . .
H22B H 0.1917 0.3652 1.0138 0.046 Uiso 1 1 calc R . .
C23 C 0.1019(3) 0.27109(7) 0.93135(13) 0.0294(3) Uani 1 1 d . . .
C24 C 0.1856(3) 0.21973(8) 0.84999(15) 0.0365(3) Uani 1 1 d . . .
H24A H 0.3207 0.2285 0.7932 0.044 Uiso 1 1 calc R . .
C25 C 0.0737(4) 0.15538(8) 0.85046(16) 0.0403(4) Uani 1 1 d . . .
H25A H 0.1320 0.1205 0.7939 0.048 Uiso 1 1 calc R . .
C26 C -0.1222(3) 0.14207(8) 0.93313(16) 0.0382(3) Uani 1 1 d . . .
H26A H -0.1976 0.0980 0.9344 0.046 Uiso 1 1 calc R . .
C27 C -0.2079(3) 0.19327(9) 1.01397(15) 0.0371(3) Uani 1 1 d . . .
H27A H -0.3440 0.1845 1.0701 0.044 Uiso 1 1 calc R . .
C28 C -0.0962(3) 0.25734(8) 1.01348(14) 0.0322(3) Uani 1 1 d . . .
H28A H -0.1556 0.2921 1.0698 0.039 Uiso 1 1 calc R . .

loop_
_atom_site_aniso_label
_atom_site_aniso_U_11
_atom_site_aniso_U_22
_atom_site_aniso_U_33
_atom_site_aniso_U_23
_atom_site_aniso_U_13
_atom_site_aniso_U_12
N1 0.0288(6) 0.0244(5) 0.0200(5) 0.0008(4) 0.0019(4) 0.0015(4)
C2 0.0362(7) 0.0279(7) 0.0232(6) 0.0041(5) 0.0019(5) 0.0041(5)
C3 0.0281(7) 0.0215(6) 0.0254(6) 0.0013(4) -0.0005(5) 0.0005(5)
C4 0.0238(6) 0.0205(6) 0.0218(6) 0.0002(4) -0.0009(4) -0.0019(4)
C5 0.0261(7) 0.0226(6) 0.0194(5) 0.0005(5) 0.0009(4) -0.0013(5)
C6 0.0256(7) 0.0243(6) 0.0233(6) -0.0042(5) 0.0015(4) -0.0043(5)
O7 0.0449(6) 0.0361(5) 0.0224(5) -0.0024(4) 0.0088(4) 0.0018(4)
C8 0.0228(7) 0.0285(6) 0.0253(6) -0.0049(5) 0.0016(4) 0.0014(5)
C9 0.0242(7) 0.0228(6) 0.0253(6) -0.0051(5) 0.0035(5) 0.0050(5)
C10 0.0302(7) 0.0250(6) 0.0289(6) -0.0016(5) -0.0007(5) 0.0036(5)
C11 0.0299(7) 0.0301(7) 0.0414(8) -0.0044(6) -0.0058(6) 0.0001(5)
C12 0.0332(8) 0.0243(7) 0.0484(8) -0.0011(6) 0.0092(6) -0.0006(5)
C13 0.0446(9) 0.0252(7) 0.0299(6) 0.0010(5) 0.0084(6) 0.0069(6)
C14 0.0331(8) 0.0278(7) 0.0267(6) -0.0048(5) -0.0004(5) 0.0052(5)
C15 0.0211(6) 0.0234(6) 0.0235(6) -0.0010(5) 0.0016(4) 0.0010(4)
N16 0.0244(6) 0.0261(6) 0.0196(5) -0.0019(4) -0.0003(4) 0.0001(4)
C17 0.0275(7) 0.0340(7) 0.0291(7) -0.0020(6) -0.0044(5) -0.0041(5)
C18 0.0251(7) 0.0280(7) 0.0313(6) -0.0067(5) 0.0034(5) -0.0013(5)
C19 0.0271(7) 0.0244(6) 0.0291(6) -0.0061(5) 0.0039(5) 0.0014(5)
C20 0.0292(7) 0.0244(6) 0.0208(6) -0.0022(5) -0.0003(5) 0.0014(5)
O21 0.0371(6) 0.0287(5) 0.0296(5) 0.0024(4) -0.0096(4) -0.0058(4)
C22 0.0496(9) 0.0321(7) 0.0300(7) 0.0058(6) -0.0141(6) -0.0088(6)
C23 0.0360(8) 0.0282(7) 0.0215(6) 0.0035(5) -0.0076(5) -0.0003(5)
C24 0.0380(9) 0.0434(9) 0.0284(7) -0.0010(6) 0.0052(6) -0.0006(6)
C25 0.0537(10) 0.0342(8) 0.0321(7) -0.0070(6) 0.0013(7) 0.0059(7)
C26 0.0496(10) 0.0294(7) 0.0332(7) 0.0037(6) -0.0065(6) -0.0065(6)
C27 0.0398(9) 0.0418(8) 0.0298(7) 0.0073(6) 0.0042(6) -0.0022(7)
C28 0.0392(8) 0.0315(7) 0.0252(6) -0.0005(6) -0.0001(5) 0.0072(6)

loop_
_atom_type_symbol
_atom_type_description
_atom_type_scat_dispersion_real
_atom_type_scat_dispersion_imag
_atom_type_scat_source
C C 0.0181 0.0091 'International Tables Vol C Tables 4.2.6.8 and 6.1.1.4'
H H 0.0000 0.0000 'International Tables Vol C Tables 4.2.6.8 and 6.1.1.4'
N N 0.0311 0.0180 'International Tables Vol C Tables 4.2.6.8 and 6.1.1.4'
O O 0.0492 0.0322 'International Tables Vol C Tables 4.2.6.8 and 6.1.1.4'

loop_
_exptl_crystal_face_index_h
_exptl_crystal_face_index_k
_exptl_crystal_face_index_l
_exptl_crystal_face_perp_dist
1.00 0.00 0.00 0.1200
-1.00 0.00 0.00 0.1200
0.00 1.00 0.00 0.0600
0.00 -1.00 0.00 0.0600
0.00 0.00 1.00 0.0300
0.00 0.00 -1.00 0.0300

loop_
_geom_angle_atom_site_label_1
_geom_angle_atom_site_label_2
_geom_angle_atom_site_label_3
_geom_angle
_geom_angle_site_symmetry_1
_geom_angle_site_symmetry_3
_geom_angle_publ_flag
C6 N1 C5 129.28(11) . . yes
C6 N1 C2 121.24(11) . . yes
C5 N1 C2 109.41(11) . . yes
N1 C2 C3 104.48(10) . . yes
N1 C2 H2A 110.9 . . ?
C3 C2 H2A 110.9 . . ?
N1 C2 H2B 110.9 . . ?
C3 C2 H2B 110.9 . . ?
H2A C2 H2B 108.9 . . ?
C4 C3 C2 103.72(11) . . yes
C4 C3 H3A 111.0 . . ?
C2 C3 H3A 111.0 . . ?
C4 C3 H3B 111.0 . . ?
C2 C3 H3B 111.0 . . ?
H3A C3 H3B 109.0 . . ?
C5 C4 C15 128.49(11) . . yes
C5 C4 C3 110.59(11) . . yes
C15 C4 C3 120.87(11) . . yes
C4 C5 N1 111.62(11) . . yes
C4 C5 H5A 124.2 . . ?
N1 C5 H5A 124.2 . . ?
O7 C6 N1 120.45(13) . . yes
O7 C6 C8 122.28(12) . . yes
N1 C6 C8 117.27(11) . . yes
C6 C8 C9 112.81(11) . . yes
C6 C8 H8A 109.0 . . ?
C9 C8 H8A 109.0 . . ?
C6 C8 H8B 109.0 . . ?
C9 C8 H8B 109.0 . . ?
H8A C8 H8B 107.8 . . ?
C14 C9 C10 118.77(13) . . yes
C14 C9 C8 120.04(12) . . yes
C10 C9 C8 121.18(12) . . yes
C11 C10 C9 120.73(13) . . yes
C11 C10 H10A 119.6 . . ?
C9 C10 H10A 119.6 . . ?
C10 C11 C12 120.26(14) . . yes
C10 C11 H11A 119.9 . . ?
C12 C11 H11A 119.9 . . ?
C13 C12 C11 119.27(14) . . yes
C13 C12 H12A 120.4 . . ?
C11 C12 H12A 120.4 . . ?
C12 C13 C14 120.58(13) . . yes
C12 C13 H13A 119.7 . . ?
C14 C13 H13A 119.7 . . ?
C9 C14 C13 120.38(13) . . yes
C9 C14 H14A 119.8 . . ?
C13 C14 H14A 119.8 . . ?
N16 C15 C4 112.78(10) . . yes
N16 C15 C19 102.05(10) . . yes
C4 C15 C19 113.25(11) . . yes
N16 C15 H15A 109.5 . . ?
C4 C15 H15A 109.5 . . ?
C19 C15 H15A 109.5 . . ?
C20 N16 C15 121.00(11) . . yes
C20 N16 C17 125.41(11) . . yes
C15 N16 C17 112.38(10) . . yes
N16 C17 C18 103.57(11) . . yes
N16 C17 H17A 111.0 . . ?
C18 C17 H17A 111.0 . . ?
N16 C17 H17B 111.0 . . ?
C18 C17 H17B 111.0 . . ?
H17A C17 H17B 109.0 . . ?
C17 C18 C19 104.10(11) . . yes
C17 C18 H18A 110.9 . . ?
C19 C18 H18A 110.9 . . ?
C17 C18 H18B 110.9 . . ?
C19 C18 H18B 110.9 . . ?
H18A C18 H18B 109.0 . . ?
C18 C19 C15 102.66(11) . . yes
C18 C19 H19A 111.2 . . ?
C15 C19 H19A 111.2 . . ?
C18 C19 H19B 111.2 . . ?
C15 C19 H19B 111.2 . . ?
H19A C19 H19B 109.1 . . ?
O21 C20 N16 122.07(12) . . yes
O21 C20 C22 122.19(12) . . yes
N16 C20 C22 115.74(12) . . yes
C23 C22 C20 112.41(12) . . yes
C23 C22 H22A 109.1 . . ?
C20 C22 H22A 109.1 . . ?
C23 C22 H22B 109.1 . . ?
C20 C22 H22B 109.1 . . ?
H22A C22 H22B 107.9 . . ?
C24 C23 C28 118.87(14) . . yes
C24 C23 C22 119.96(15) . . yes
C28 C23 C22 121.17(14) . . yes
C23 C24 C25 120.67(15) . . yes
C23 C24 H24A 119.7 . . ?
C25 C24 H24A 119.7 . . ?
C26 C25 C24 120.04(15) . . yes
C26 C25 H25A 120.0 . . ?
C24 C25 H25A 120.0 . . ?
C25 C26 C27 119.59(15) . . yes
C25 C26 H26A 120.2 . . ?
C27 C26 H26A 120.2 . . ?
C26 C27 C28 120.31(15) . . yes
C26 C27 H27A 119.8 . . ?
C28 C27 H27A 119.8 . . ?
C27 C28 C23 120.51(13) . . yes
C27 C28 H28A 119.7 . . ?
C23 C28 H28A 119.7 . . ?

loop_
_geom_bond_atom_site_label_1
_geom_bond_atom_site_label_2
_geom_bond_distance
_geom_bond_site_symmetry_2
_geom_bond_publ_flag
N1 C6 1.3549(17) . yes
N1 C5 1.4153(16) . yes
N1 C2 1.4728(17) . yes
C2 C3 1.5376(19) . yes
C2 H2A 0.9900 . ?
C2 H2B 0.9900 . ?
C3 C4 1.5115(17) . yes
C3 H3A 0.9900 . ?
C3 H3B 0.9900 . ?
C4 C5 1.3248(18) . yes
C4 C15 1.5035(17) . yes
C5 H5A 0.9500 . ?
C6 O7 1.2266(17) . yes
C6 C8 1.5180(19) . yes
C8 C9 1.5198(19) . yes
C8 H8A 0.9900 . ?
C8 H8B 0.9900 . ?
C9 C14 1.390(2) . yes
C9 C10 1.3931(19) . yes
C10 C11 1.385(2) . yes
C10 H10A 0.9500 . ?
C11 C12 1.390(2) . yes
C11 H11A 0.9500 . ?
C12 C13 1.383(2) . yes
C12 H12A 0.9500 . ?
C13 C14 1.391(2) . yes
C13 H13A 0.9500 . ?
C14 H14A 0.9500 . ?
C15 N16 1.4660(16) . yes
C15 C19 1.5422(18) . yes
C15 H15A 1.0000 . ?
N16 C20 1.3460(18) . yes
N16 C17 1.4759(16) . yes
C17 C18 1.527(2) . yes
C17 H17A 0.9900 . ?
C17 H17B 0.9900 . ?
C18 C19 1.5278(19) . yes
C18 H18A 0.9900 . ?
C18 H18B 0.9900 . ?
C19 H19A 0.9900 . ?
C19 H19B 0.9900 . ?
C20 O21 1.2268(16) . yes
C20 C22 1.5242(18) . yes
C22 C23 1.502(2) . yes
C22 H22A 0.9900 . ?
C22 H22B 0.9900 . ?
C23 C24 1.384(2) . yes
C23 C28 1.389(2) . yes
C24 C25 1.390(2) . yes
C24 H24A 0.9500 . ?
C25 C26 1.381(3) . yes
C25 H25A 0.9500 . ?
C26 C27 1.383(2) . yes
C26 H26A 0.9500 . ?
C27 C28 1.385(2) . yes
C27 H27A 0.9500 . ?
C28 H28A 0.9500 . ?

loop_
_geom_hbond_atom_site_label_D
_geom_hbond_atom_site_label_H
_geom_hbond_atom_site_label_A
_geom_hbond_distance_DH
_geom_hbond_distance_HA
_geom_hbond_distance_DA
_geom_hbond_angle_DHA
_geom_hbond_site_symmetry_A
C5 H5A O21 0.95 2.48 3.3301(15) 148.6 1_655
C8 H8A O21 0.99 2.42 3.3474(16) 156.2 1_655
C14 H14A O21 0.95 2.55 3.2999(17) 135.7 1_655

loop_
_geom_torsion_atom_site_label_1
_geom_torsion_atom_site_label_2
_geom_torsion_atom_site_label_3
_geom_torsion_atom_site_label_4
_geom_torsion
_geom_torsion_site_symmetry_1
_geom_torsion_site_symmetry_2
_geom_torsion_site_symmetry_3
_geom_torsion_site_symmetry_4
_geom_torsion_publ_flag
C6 N1 C2 C3 179.37(11) . . . . yes
C5 N1 C2 C3 -3.48(14) . . . . yes
N1 C2 C3 C4 4.19(13) . . . . yes
C2 C3 C4 C5 -3.75(14) . . . . yes
C2 C3 C4 C15 178.58(11) . . . . yes
C15 C4 C5 N1 179.15(12) . . . . yes
C3 C4 C5 N1 1.71(15) . . . . yes
C6 N1 C5 C4 178.08(12) . . . . yes
C2 N1 C5 C4 1.23(15) . . . . yes
C5 N1 C6 O7 -175.38(13) . . . . yes
C2 N1 C6 O7 1.15(19) . . . . yes
C5 N1 C6 C8 5.69(19) . . . . yes
C2 N1 C6 C8 -177.78(12) . . . . yes
O7 C6 C8 C9 -104.91(15) . . . . yes
N1 C6 C8 C9 73.99(14) . . . . yes
C6 C8 C9 C14 -144.20(12) . . . . yes
C6 C8 C9 C10 36.86(17) . . . . yes
C14 C9 C10 C11 0.6(2) . . . . yes
C8 C9 C10 C11 179.52(13) . . . . yes
C9 C10 C11 C12 -0.8(2) . . . . yes
C10 C11 C12 C13 0.2(2) . . . . yes
C11 C12 C13 C14 0.6(2) . . . . yes
C10 C9 C14 C13 0.20(19) . . . . yes
C8 C9 C14 C13 -178.77(12) . . . . yes
C12 C13 C14 C9 -0.8(2) . . . . yes
C5 C4 C15 N16 -4.49(19) . . . . yes
C3 C4 C15 N16 172.72(11) . . . . yes
C5 C4 C15 C19 110.77(15) . . . . yes
C3 C4 C15 C19 -72.02(14) . . . . yes
C4 C15 N16 C20 -90.68(13) . . . . yes
C19 C15 N16 C20 147.50(11) . . . . yes
C4 C15 N16 C17 101.25(12) . . . . yes
C19 C15 N16 C17 -20.57(13) . . . . yes
C20 N16 C17 C18 -170.50(12) . . . . yes
C15 N16 C17 C18 -3.06(14) . . . . yes
N16 C17 C18 C19 25.85(13) . . . . yes
C17 C18 C19 C15 -38.44(13) . . . . yes
N16 C15 C19 C18 35.63(12) . . . . yes
C4 C15 C19 C18 -85.87(12) . . . . yes
C15 N16 C20 O21 5.10(19) . . . . yes
C17 N16 C20 O21 171.53(13) . . . . yes
C15 N16 C20 C22 -174.10(12) . . . . yes
C17 N16 C20 C22 -7.66(19) . . . . yes
O21 C20 C22 C23 11.3(2) . . . . yes
N16 C20 C22 C23 -169.55(13) . . . . yes
C20 C22 C23 C24 78.78(19) . . . . yes
C20 C22 C23 C28 -101.09(16) . . . . yes
C28 C23 C24 C25 -0.1(2) . . . . yes
C22 C23 C24 C25 -179.97(14) . . . . yes
C23 C24 C25 C26 -0.3(2) . . . . yes
C24 C25 C26 C27 0.7(2) . . . . yes
C25 C26 C27 C28 -0.8(2) . . . . yes
C26 C27 C28 C23 0.4(2) . . . . yes
C24 C23 C28 C27 0.1(2) . . . . yes
C22 C23 C28 C27 179.93(13) . . . . yes

loop_
_cod_related_entry_id
_cod_related_entry_database
_cod_related_entry_code
1 ChemSpider 30653390
